data_4079960
loop_
_publ_author_name
'Zingales, Nicholas C.'
'Shaffer, Andrew R.'
'Schmidt, Joseph A. R.'

_publ_section_title
;
 Investigation of Steric and Electronic Features of 3-Iminophosphine-Based
 Palladium Catalysts for Intermolecular Hydroamination
;
_journal_issue 2
_journal_name_full Organometallics
_journal_page_first 578
_journal_paper_doi 10.1021/om301102w
_journal_volume 32
_journal_year 2013
_chemical_formula_sum 'C30 H31 F3 N O3 P Pd S'
_chemical_formula_weight 679.99
_chemical_name_common 1Pd
_chemical_name_systematic
; 
 ? 
;
_space_group_IT_number 14
_symmetry_cell_setting monoclinic
_symmetry_space_group_name_Hall '-P 2ybc'
_symmetry_space_group_name_H-M 'P 1 21/c 1'
_atom_sites_solution_hydrogens geom
_atom_sites_solution_primary direct
_atom_sites_solution_secondary difmap
_audit_creation_method SHELXL-97
_cell_angle_alpha 90.00
_cell_angle_beta 98.402(4)
_cell_angle_gamma 90.00
_cell_formula_units_Z 8
_cell_length_a 21.331(4)
_cell_length_b 9.6895(17)
_cell_length_c 28.509(5)
_cell_measurement_temperature 140(2)
_cell_measurement_theta_max 56.84
_cell_volume 5829.2(18)
_computing_cell_refinement 'Bruker SAINT v6.22'
_computing_data_collection 'Bruker SMART v5.625'
_computing_data_reduction 'Bruker SAINT v6.622'
_computing_molecular_graphics 'Bruker SHELXTL'
_computing_publication_material 'Bruker SHELXTL'
_computing_structure_refinement 'SHELXL-97 (Sheldrick, 1997)'
_computing_structure_solution 'SHELXS-97 (Sheldrick, 1990)'
_diffrn_ambient_temperature 140(2)
_diffrn_measured_fraction_theta_full 0.997
_diffrn_measured_fraction_theta_max 0.997
_diffrn_measurement_device_type SMART
_diffrn_measurement_method \w-scan
_diffrn_radiation_monochromator graphite
_diffrn_radiation_source 'fine-focus sealed tube'
_diffrn_radiation_type MoK\a
_diffrn_radiation_wavelength 0.71073
_diffrn_reflns_av_R_equivalents 0.0643
_diffrn_reflns_av_sigmaI/netI 0.0507
_diffrn_reflns_limit_h_max 28
_diffrn_reflns_limit_h_min -28
_diffrn_reflns_limit_k_max 12
_diffrn_reflns_limit_k_min -12
_diffrn_reflns_limit_l_max 38
_diffrn_reflns_limit_l_min -37
_diffrn_reflns_number 64333
_diffrn_reflns_theta_full 28.34
_diffrn_reflns_theta_max 28.34
_diffrn_reflns_theta_min 0.96
_exptl_absorpt_coefficient_mu 0.815
_exptl_absorpt_correction_T_max 1.000000
_exptl_absorpt_correction_T_min 0.788192
_exptl_absorpt_correction_type empirical
_exptl_absorpt_process_details SADABS
_exptl_crystal_colour yellow
_exptl_crystal_density_diffrn 1.550
_exptl_crystal_density_method 'not measured'
_exptl_crystal_description block
_exptl_crystal_F_000 2768
_exptl_crystal_size_max 0.20
_exptl_crystal_size_mid 0.18
_exptl_crystal_size_min 0.12
_refine_diff_density_max 0.709
_refine_diff_density_min -1.091
_refine_diff_density_rms 0.110
_refine_ls_extinction_method none
_refine_ls_goodness_of_fit_ref 1.014
_refine_ls_hydrogen_treatment constr
_refine_ls_matrix_type full
_refine_ls_number_parameters 796
_refine_ls_number_reflns 14493
_refine_ls_number_restraints 0
_refine_ls_restrained_S_all 1.014
_refine_ls_R_factor_all 0.0595
_refine_ls_R_factor_gt 0.0432
_refine_ls_shift/su_max 0.140
_refine_ls_shift/su_mean 0.004
_refine_ls_structure_factor_coef Fsqd
_refine_ls_weighting_details 'calc w=1/[\s^2^(Fo^2^)+(0.0557P)^2^+4.7964P] where P=(Fo^2^+2Fc^2^)/3'
_refine_ls_weighting_scheme calc
_refine_ls_wR_factor_gt 0.1002
_refine_ls_wR_factor_ref 0.1097
_reflns_number_gt 11637
_reflns_number_total 14493
_reflns_threshold_expression >2sigma(I)
_cod_data_source_file om301102w_si_003.cif
_cod_data_source_block 1Pd
_cod_depositor_comments
;
The following automatic conversions were performed:

'_symmetry_cell_setting' value 'Monoclinic' changed to 'monoclinic'
according to /home/saulius/struct/CIF-dictionaries/cif_core.dic
dictionary named 'cif_core.dic' version 2.4.2 from 2011-04-26.

Automatic conversion script
Id: cif_fix_values 1891 2012-01-12 08:04:46Z andrius 
;
_cod_original_cell_volume 5829.3(17)
_cod_original_sg_symbol_H-M P2(1)/c
_cod_database_code 4079960

loop_
_symmetry_equiv_pos_as_xyz
'x, y, z'
'-x, y+1/2, -z+1/2'
'-x, -y, -z'
'x, -y-1/2, z-1/2'

loop_
_atom_site_label
_atom_site_type_symbol
_atom_site_fract_x
_atom_site_fract_y
_atom_site_fract_z
_atom_site_U_iso_or_equiv
_atom_site_adp_type
_atom_site_occupancy
_atom_site_symmetry_multiplicity
_atom_site_calc_flag
_atom_site_refinement_flags
_atom_site_disorder_assembly
_atom_site_disorder_group
Pd1 Pd 0.386352(11) 0.12250(2) 0.091434(8) 0.02191(7) Uani 1 1 d . . .
P1 P 0.35538(3) 0.01225(7) 0.15437(3) 0.01937(15) Uani 1 1 d . C .
C1 C 0.33987(14) 0.3576(3) 0.14994(10) 0.0219(6) Uani 1 1 d . . .
H1A H 0.3311 0.4512 0.1522 0.026 Uiso 1 1 calc R C .
N1 N 0.36473(11) 0.3212(2) 0.11382(8) 0.0205(5) Uani 1 1 d . C .
O1 O 0.70653(16) 0.0920(4) 0.12280(13) 0.0762(10) Uani 1 1 d . . .
S1A S 0.65858(10) 0.1021(2) 0.14985(9) 0.0356(5) Uani 0.493(3) 1 d P A 5
S1B S 0.63833(10) 0.0603(2) 0.12800(8) 0.0321(5) Uani 0.507(3) 1 d P A 6
F1A F 0.5916(4) 0.2928(8) 0.0907(3) 0.0497(19) Uani 0.493(3) 1 d P A 5
F1B F 0.6092(5) 0.2511(11) 0.0789(4) 0.088(4) Uani 0.507(3) 1 d P A 6
C2 C 0.32340(13) 0.2709(3) 0.18814(10) 0.0190(5) Uani 1 1 d . C .
Pd2 Pd 0.103883(10) 0.84614(2) 0.423116(8) 0.02002(6) Uani 1 1 d . . .
P2 P 0.13738(4) 0.95779(7) 0.36135(3) 0.02084(15) Uani 1 1 d . F .
N2 N 0.14116(11) 0.6551(2) 0.40595(8) 0.0207(5) Uani 1 1 d . F .
O2 O 0.63791(14) -0.0050(3) 0.17344(10) 0.0546(8) Uani 1 1 d . . .
S2 S 0.13386(4) 0.37715(7) 0.13730(3) 0.02443(16) Uani 1 1 d . . .
F2A F 0.6242(2) 0.3062(5) 0.16546(15) 0.0397(11) Uani 0.493(3) 1 d P A 5
F2B F 0.5898(5) 0.0328(10) 0.0723(3) 0.091(3) Uani 0.507(3) 1 d P A 6
C3 C 0.29707(15) 0.3420(3) 0.22829(11) 0.0250(6) Uani 1 1 d . . .
H3A H 0.2621 0.4024 0.2164 0.030 Uiso 1 1 calc R C .
H3B H 0.3295 0.3954 0.2477 0.030 Uiso 1 1 calc R . .
F3A F 0.5382(3) 0.1996(6) 0.1404(2) 0.0440(15) Uani 0.493(3) 1 d P A 5
F3B F 0.5406(3) 0.1606(8) 0.1183(3) 0.0643(19) Uani 0.507(3) 1 d P A 6
O3A O 0.6607(3) 0.2264(8) 0.1780(2) 0.0610(19) Uani 0.493(3) 1 d P A 4
O3B O 0.6000(5) -0.0113(9) 0.0922(3) 0.063(2) Uani 0.507(3) 1 d P A 6
C4 C 0.27476(17) 0.2214(3) 0.25613(12) 0.0334(7) Uani 1 1 d . C .
H4A H 0.2298 0.2054 0.2469 0.040 Uiso 1 1 calc R . .
H4B H 0.2828 0.2397 0.2899 0.040 Uiso 1 1 calc R . .
F4 F 0.07754(10) 0.14819(19) 0.10522(7) 0.0395(5) Uani 1 1 d . . .
O4 O 0.19273(10) 0.3201(2) 0.12725(8) 0.0326(5) Uani 1 1 d . . .
C5 C 0.31333(15) 0.0957(3) 0.24358(11) 0.0265(6) Uani 1 1 d . . .
H5A H 0.3509 0.0826 0.2667 0.032 Uiso 1 1 calc R C .
H5B H 0.2880 0.0121 0.2417 0.032 Uiso 1 1 calc R . .
F5 F 0.11460(10) 0.14203(19) 0.17954(7) 0.0386(5) Uani 1 1 d . . .
O5 O 0.09617(12) 0.4455(2) 0.09812(9) 0.0393(6) Uani 1 1 d . . .
C6 C 0.33059(13) 0.1343(3) 0.19554(10) 0.0199(6) Uani 1 1 d . C .
F6 F 0.02946(9) 0.2558(2) 0.15550(8) 0.0387(5) Uani 1 1 d . . .
O6 O 0.13697(11) 0.4462(2) 0.18215(8) 0.0353(5) Uani 1 1 d . . .
C7 C 0.41296(14) -0.1010(3) 0.18901(10) 0.0229(6) Uani 1 1 d . . .
C8 C 0.39504(16) -0.1975(3) 0.22058(12) 0.0328(7) Uani 1 1 d . C .
H8A H 0.3526 -0.2054 0.2243 0.039 Uiso 1 1 calc R . .
C9 C 0.43954(17) -0.2816(4) 0.24644(13) 0.0394(9) Uani 1 1 d . . .
H9A H 0.4270 -0.3468 0.2671 0.047 Uiso 1 1 calc R C .
C10 C 0.50308(17) -0.2684(4) 0.24147(12) 0.0372(8) Uani 1 1 d . C .
H10A H 0.5333 -0.3235 0.2594 0.045 Uiso 1 1 calc R . .
C11 C 0.52151(16) -0.1737(4) 0.21002(13) 0.0366(8) Uani 1 1 d . . .
H11A H 0.5640 -0.1662 0.2063 0.044 Uiso 1 1 calc R C .
C12 C 0.47653(14) -0.0897(3) 0.18395(11) 0.0270(6) Uani 1 1 d . C .
H12A H 0.4890 -0.0254 0.1629 0.032 Uiso 1 1 calc R . .
C13 C 0.28553(14) -0.0959(3) 0.13903(10) 0.0232(6) Uani 1 1 d . . .
C14 C 0.22527(14) -0.0438(3) 0.14155(10) 0.0240(6) Uani 1 1 d . C .
H14A H 0.2204 0.0453 0.1526 0.029 Uiso 1 1 calc R . .
C15 C 0.17237(16) -0.1263(3) 0.12742(12) 0.0293(7) Uani 1 1 d . . .
H15A H 0.1320 -0.0919 0.1290 0.035 Uiso 1 1 calc R C .
C16 C 0.17937(16) -0.2584(3) 0.11111(11) 0.0309(7) Uani 1 1 d . C .
H16A H 0.1438 -0.3129 0.1020 0.037 Uiso 1 1 calc R . .
C17 C 0.23895(17) -0.3104(3) 0.10830(12) 0.0348(8) Uani 1 1 d . . .
H17A H 0.2435 -0.3996 0.0972 0.042 Uiso 1 1 calc R C .
C18 C 0.29212(16) -0.2294(3) 0.12206(12) 0.0300(7) Uani 1 1 d . C .
H18A H 0.3323 -0.2642 0.1200 0.036 Uiso 1 1 calc R . .
C19 C 0.38310(15) 0.4303(3) 0.08361(11) 0.0245(6) Uani 1 1 d . . .
C20 C 0.34525(16) 0.4564(3) 0.04054(11) 0.0288(7) Uani 1 1 d . C .
C21 C 0.36850(19) 0.5490(3) 0.00975(12) 0.0392(9) Uani 1 1 d . . .
H21A H 0.3444 0.5687 -0.0194 0.047 Uiso 1 1 calc R C .
C22 C 0.4264(2) 0.6115(3) 0.02181(14) 0.0431(9) Uani 1 1 d . C .
H22A H 0.4418 0.6702 0.0003 0.052 Uiso 1 1 calc R . .
C23 C 0.46195(19) 0.5881(4) 0.06539(14) 0.0434(9) Uani 1 1 d . . .
H23A H 0.5006 0.6329 0.0733 0.052 Uiso 1 1 calc R C .
C24 C 0.44072(16) 0.4981(3) 0.09790(12) 0.0324(7) Uani 1 1 d . C .
C25 C 0.28273(18) 0.3836(4) 0.02744(13) 0.0384(8) Uani 1 1 d . . .
H25A H 0.2750 0.3247 0.0531 0.058 Uiso 1 1 calc R C .
H25B H 0.2839 0.3291 -0.0005 0.058 Uiso 1 1 calc R . .
H25C H 0.2494 0.4507 0.0214 0.058 Uiso 1 1 calc R . .
C26 C 0.47849(19) 0.4756(5) 0.14616(15) 0.0568(12) Uani 1 1 d . . .
H26A H 0.4566 0.4114 0.1637 0.085 Uiso 1 1 calc R C .
H26B H 0.4835 0.5618 0.1629 0.085 Uiso 1 1 calc R . .
H26C H 0.5194 0.4392 0.1427 0.085 Uiso 1 1 calc R . .
C27 C 0.41493(18) -0.0558(3) 0.05815(12) 0.0342(8) Uani 1 1 d . C .
H27A H 0.4597 -0.0780 0.0645 0.041 Uiso 1 1 calc R B 1
H27B H 0.3878 -0.1360 0.0585 0.041 Uiso 1 1 calc R B 1
C28A C 0.3970(3) 0.0397(5) 0.02201(17) 0.0388(15) Uani 0.726(9) 1 d P C 1
H28A H 0.3593 0.0222 -0.0012 0.047 Uiso 0.726(9) 1 calc PR C 1
C28B C 0.4537(6) 0.0582(12) 0.0435(4) 0.029(3) Uani 0.274(9) 1 d P C 2
H28B H 0.4993 0.0605 0.0548 0.035 Uiso 0.274(9) 1 calc PR C 2
C29 C 0.42499(19) 0.1701(4) 0.02444(12) 0.0369(8) Uani 1 1 d . C .
H29A H 0.4033 0.2411 0.0043 0.044 Uiso 1 1 calc R D 1
H29B H 0.4708 0.1731 0.0264 0.044 Uiso 1 1 calc R D 1
C30A C 0.5975(3) 0.2226(7) 0.1314(2) 0.0289(14) Uani 0.493(3) 1 d P A 5
C30B C 0.5970(3) 0.1346(8) 0.1026(2) 0.0357(16) Uani 0.507(3) 1 d P A 6
C31 C 0.15943(15) 0.6152(3) 0.36756(11) 0.0245(6) Uani 1 1 d . . .
H31A H 0.1726 0.5239 0.3666 0.029 Uiso 1 1 calc R F .
C32 C 0.16193(15) 0.6975(3) 0.32462(10) 0.0254(6) Uani 1 1 d . F .
C33 C 0.1802(2) 0.6248(3) 0.28170(12) 0.0405(9) Uani 1 1 d . . .
H33A H 0.1442 0.5768 0.2642 0.049 Uiso 1 1 calc R F .
H33B H 0.2142 0.5594 0.2907 0.049 Uiso 1 1 calc R . .
C34 C 0.2020(2) 0.7448(4) 0.25247(13) 0.0422(9) Uani 1 1 d . F .
H34A H 0.2477 0.7548 0.2586 0.051 Uiso 1 1 calc R . .
H34B H 0.1894 0.7289 0.2188 0.051 Uiso 1 1 calc R . .
C35 C 0.16943(16) 0.8740(3) 0.26850(11) 0.0292(7) Uani 1 1 d . . .
H35A H 0.1971 0.9538 0.2696 0.035 Uiso 1 1 calc R F .
H35B H 0.1304 0.8935 0.2475 0.035 Uiso 1 1 calc R . .
C36 C 0.15612(14) 0.8349(3) 0.31801(10) 0.0232(6) Uani 1 1 d . F .
C37 C 0.08524(14) 1.0833(3) 0.32786(11) 0.0240(6) Uani 1 1 d . . .
C38 C 0.10919(15) 1.1841(3) 0.30015(11) 0.0278(7) Uani 1 1 d . F .
H38A H 0.1525 1.1880 0.2990 0.033 Uiso 1 1 calc R . .
C39 C 0.06893(16) 1.2779(3) 0.27446(12) 0.0324(7) Uani 1 1 d . . .
H39A H 0.0852 1.3444 0.2560 0.039 Uiso 1 1 calc R F .
C40 C 0.00426(17) 1.2727(4) 0.27628(14) 0.0408(9) Uani 1 1 d . F .
H40A H -0.0229 1.3356 0.2590 0.049 Uiso 1 1 calc R . .
C41 C -0.01987(16) 1.1733(4) 0.30394(14) 0.0384(8) Uani 1 1 d . . .
H41A H -0.0631 1.1704 0.3054 0.046 Uiso 1 1 calc R F .
C42 C 0.02008(15) 1.0793(3) 0.32923(12) 0.0295(7) Uani 1 1 d . F .
H42A H 0.0035 1.0124 0.3474 0.035 Uiso 1 1 calc R . .
C43 C 0.21120(14) 1.0524(3) 0.37725(10) 0.0226(6) Uani 1 1 d . . .
C44 C 0.26894(15) 0.9955(3) 0.37075(12) 0.0313(7) Uani 1 1 d . F .
H44A H 0.2708 0.9070 0.3584 0.038 Uiso 1 1 calc R . .
C45 C 0.32438(16) 1.0724(4) 0.38297(13) 0.0406(8) Uani 1 1 d . . .
H45A H 0.3632 1.0347 0.3786 0.049 Uiso 1 1 calc R F .
C46 C 0.32207(19) 1.2029(4) 0.40134(13) 0.0441(9) Uani 1 1 d . F .
H46A H 0.3592 1.2539 0.4087 0.053 Uiso 1 1 calc R . .
C47 C 0.26497(19) 1.2588(4) 0.40889(13) 0.0405(9) Uani 1 1 d . . .
H47A H 0.2635 1.3468 0.4217 0.049 Uiso 1 1 calc R F .
C48 C 0.20987(16) 1.1834(3) 0.39743(11) 0.0303(7) Uani 1 1 d . F .
H48A H 0.1715 1.2204 0.4032 0.036 Uiso 1 1 calc R . .
C49 C 0.14902(14) 0.5574(3) 0.44500(10) 0.0220(6) Uani 1 1 d . . .
C50 C 0.20095(16) 0.5790(3) 0.48073(11) 0.0290(7) Uani 1 1 d . F .
C51 C 0.20814(17) 0.4883(4) 0.51888(12) 0.0370(8) Uani 1 1 d . . .
H51A H 0.2428 0.4980 0.5425 0.044 Uiso 1 1 calc R F .
C52 C 0.1654(2) 0.3851(4) 0.52247(13) 0.0411(9) Uani 1 1 d . F .
H52A H 0.1711 0.3259 0.5484 0.049 Uiso 1 1 calc R . .
C53 C 0.11373(18) 0.3686(3) 0.48766(13) 0.0362(8) Uani 1 1 d . . .
H53A H 0.0843 0.2998 0.4910 0.043 Uiso 1 1 calc R F .
C54 C 0.10466(15) 0.4533(3) 0.44733(11) 0.0271(7) Uani 1 1 d . F .
C55 C 0.04926(16) 0.4333(4) 0.40878(13) 0.0382(8) Uani 1 1 d . . .
H55A H 0.0513 0.4999 0.3841 0.057 Uiso 1 1 calc R F .
H55B H 0.0105 0.4452 0.4217 0.057 Uiso 1 1 calc R . .
H55C H 0.0506 0.3419 0.3959 0.057 Uiso 1 1 calc R . .
C56 C 0.24627(16) 0.6967(4) 0.47840(13) 0.0377(8) Uani 1 1 d . . .
H56A H 0.2338 0.7483 0.4498 0.057 Uiso 1 1 calc R F .
H56B H 0.2883 0.6611 0.4786 0.057 Uiso 1 1 calc R . .
H56C H 0.2456 0.7558 0.5053 0.057 Uiso 1 1 calc R . .
C57 C 0.06034(19) 1.0134(4) 0.45247(13) 0.0408(9) Uani 1 1 d . F .
H57A H 0.0832 1.1002 0.4541 0.049 Uiso 1 1 calc R E 3
H57B H 0.0152 1.0239 0.4423 0.049 Uiso 1 1 calc R E 3
C58A C 0.0772(3) 0.9256(6) 0.4882(2) 0.0325(18) Uani 0.609(11) 1 d P F 3
H58A H 0.1119 0.9552 0.5125 0.039 Uiso 0.609(11) 1 calc PR F 3
C58B C 0.0345(4) 0.8902(9) 0.4689(3) 0.031(3) Uani 0.391(11) 1 d P F 4
H58B H -0.0092 0.8719 0.4543 0.037 Uiso 0.391(11) 1 calc PR F 4
C59 C 0.06269(19) 0.7868(4) 0.48717(13) 0.0402(9) Uani 1 1 d . F .
H59A H 0.0181 0.7627 0.4825 0.048 Uiso 1 1 calc R G 3
H59B H 0.0885 0.7285 0.5100 0.048 Uiso 1 1 calc R G 3
C60 C 0.08667(15) 0.2235(3) 0.14495(12) 0.0281(7) Uani 1 1 d . . .

loop_
_atom_site_aniso_label
_atom_site_aniso_U_11
_atom_site_aniso_U_22
_atom_site_aniso_U_33
_atom_site_aniso_U_23
_atom_site_aniso_U_13
_atom_site_aniso_U_12
Pd1 0.03252(13) 0.01738(11) 0.01687(12) 0.00073(8) 0.00714(9) 0.00440(8)
P1 0.0224(4) 0.0171(3) 0.0188(4) 0.0008(3) 0.0037(3) 0.0012(3)
C1 0.0246(14) 0.0170(13) 0.0232(15) -0.0017(11) 0.0010(12) 0.0001(11)
N1 0.0255(13) 0.0182(11) 0.0178(12) 0.0012(9) 0.0034(10) 0.0018(9)
O1 0.056(2) 0.096(3) 0.086(3) 0.003(2) 0.0424(19) -0.0055(19)
S1A 0.0300(10) 0.0460(11) 0.0321(12) 0.0104(9) 0.0083(9) 0.0016(8)
S1B 0.0304(10) 0.0437(10) 0.0224(10) 0.0032(8) 0.0044(8) 0.0063(8)
F1A 0.062(5) 0.040(3) 0.042(4) 0.021(3) -0.008(3) -0.006(3)
F1B 0.080(6) 0.103(8) 0.082(7) 0.070(6) 0.012(4) 0.011(5)
C2 0.0181(13) 0.0234(13) 0.0151(13) -0.0030(10) 0.0010(10) 0.0001(10)
Pd2 0.02357(12) 0.01978(11) 0.01805(12) -0.00097(8) 0.00752(8) 0.00101(8)
P2 0.0237(4) 0.0179(3) 0.0225(4) 0.0006(3) 0.0084(3) 0.0004(3)
N2 0.0238(12) 0.0207(11) 0.0185(12) 0.0011(9) 0.0062(10) -0.0002(9)
O2 0.0558(18) 0.0647(19) 0.0442(17) 0.0305(14) 0.0102(13) 0.0060(14)
S2 0.0238(4) 0.0236(3) 0.0257(4) -0.0030(3) 0.0033(3) -0.0020(3)
F2A 0.043(3) 0.035(2) 0.040(3) -0.0025(19) 0.004(2) -0.011(2)
F2B 0.106(6) 0.111(8) 0.046(5) -0.039(4) -0.017(4) -0.002(5)
C3 0.0257(15) 0.0292(15) 0.0206(15) -0.0062(12) 0.0048(12) -0.0019(12)
F3A 0.026(2) 0.037(3) 0.070(5) -0.006(3) 0.009(3) -0.0013(19)
F3B 0.035(3) 0.085(6) 0.070(5) 0.019(4) 0.000(3) 0.002(3)
O3A 0.059(4) 0.075(5) 0.054(4) -0.031(3) 0.023(3) -0.029(4)
O3B 0.083(5) 0.056(4) 0.043(5) -0.012(4) -0.014(4) 0.029(4)
C4 0.0397(19) 0.0346(17) 0.0291(18) -0.0037(14) 0.0157(15) -0.0011(14)
F4 0.0432(12) 0.0320(10) 0.0437(12) -0.0113(9) 0.0073(9) -0.0107(9)
O4 0.0258(12) 0.0393(13) 0.0337(13) -0.0098(10) 0.0074(10) -0.0031(10)
C5 0.0288(16) 0.0285(15) 0.0233(16) 0.0020(12) 0.0073(12) -0.0043(12)
F5 0.0444(12) 0.0313(10) 0.0412(12) 0.0097(8) 0.0100(9) 0.0065(8)
O5 0.0387(14) 0.0338(13) 0.0418(15) 0.0099(11) -0.0058(11) -0.0073(10)
C6 0.0186(13) 0.0227(13) 0.0184(14) -0.0029(10) 0.0024(11) -0.0018(10)
F6 0.0272(10) 0.0340(10) 0.0578(14) 0.0012(9) 0.0156(9) -0.0007(8)
O6 0.0367(13) 0.0351(13) 0.0354(13) -0.0144(10) 0.0095(10) -0.0034(10)
C7 0.0263(15) 0.0202(13) 0.0219(15) 0.0001(11) 0.0024(12) 0.0023(11)
C8 0.0317(17) 0.0376(18) 0.0320(18) 0.0127(14) 0.0145(14) 0.0082(14)
C9 0.044(2) 0.045(2) 0.0321(19) 0.0204(16) 0.0144(16) 0.0141(16)
C10 0.0373(19) 0.044(2) 0.0288(18) 0.0100(15) -0.0007(14) 0.0123(16)
C11 0.0244(16) 0.0375(18) 0.045(2) 0.0064(15) -0.0041(15) -0.0025(14)
C12 0.0270(16) 0.0234(14) 0.0301(17) 0.0046(12) 0.0022(13) -0.0048(12)
C13 0.0289(16) 0.0187(13) 0.0218(15) 0.0022(11) 0.0027(12) -0.0017(11)
C14 0.0286(16) 0.0187(13) 0.0236(15) 0.0011(11) 0.0004(12) -0.0007(11)
C15 0.0284(16) 0.0256(15) 0.0319(18) 0.0032(13) -0.0025(13) -0.0027(12)
C16 0.0370(18) 0.0245(15) 0.0277(17) 0.0035(12) -0.0068(14) -0.0103(13)
C17 0.047(2) 0.0188(14) 0.0363(19) -0.0034(13) -0.0025(15) 0.0001(14)
C18 0.0345(18) 0.0213(14) 0.0329(18) -0.0033(12) 0.0011(14) 0.0044(12)
C19 0.0354(17) 0.0159(13) 0.0241(16) -0.0002(11) 0.0105(13) 0.0023(11)
C20 0.0419(19) 0.0228(14) 0.0222(16) 0.0006(12) 0.0069(13) 0.0086(13)
C21 0.063(3) 0.0302(17) 0.0260(18) 0.0064(14) 0.0123(16) 0.0151(17)
C22 0.069(3) 0.0238(16) 0.042(2) 0.0063(14) 0.028(2) -0.0004(16)
C23 0.053(2) 0.0321(18) 0.050(2) -0.0045(16) 0.0241(19) -0.0126(16)
C24 0.0357(18) 0.0302(16) 0.0327(18) -0.0020(13) 0.0095(14) -0.0048(14)
C25 0.045(2) 0.0394(19) 0.0280(18) -0.0019(14) -0.0053(15) 0.0063(16)
C26 0.039(2) 0.081(3) 0.048(3) -0.001(2) -0.0003(19) -0.020(2)
C27 0.050(2) 0.0259(16) 0.0292(18) -0.0052(13) 0.0132(15) 0.0076(14)
C28A 0.058(4) 0.038(3) 0.024(3) -0.0053(19) 0.018(2) 0.010(2)
C28B 0.039(7) 0.033(6) 0.017(6) -0.007(4) 0.005(5) 0.007(5)
C29 0.055(2) 0.0354(18) 0.0252(18) 0.0026(14) 0.0216(16) 0.0104(16)
C30A 0.033(4) 0.029(3) 0.024(3) 0.010(3) 0.004(3) -0.004(3)
C30B 0.036(4) 0.049(4) 0.023(3) 0.013(3) 0.006(3) 0.008(3)
C31 0.0343(17) 0.0179(13) 0.0230(15) -0.0006(11) 0.0101(13) -0.0012(12)
C32 0.0371(17) 0.0238(14) 0.0173(14) -0.0022(11) 0.0108(12) -0.0013(12)
C33 0.076(3) 0.0284(17) 0.0228(17) -0.0033(13) 0.0241(18) -0.0017(17)
C34 0.074(3) 0.0334(18) 0.0261(18) 0.0013(14) 0.0291(18) -0.0010(17)
C35 0.0380(18) 0.0286(16) 0.0236(16) 0.0043(12) 0.0131(14) -0.0032(13)
C36 0.0273(15) 0.0246(14) 0.0199(15) 0.0002(11) 0.0111(12) -0.0019(12)
C37 0.0249(15) 0.0223(14) 0.0254(16) 0.0014(11) 0.0060(12) 0.0028(11)
C38 0.0271(16) 0.0291(15) 0.0292(17) 0.0031(13) 0.0106(13) -0.0017(12)
C39 0.0365(18) 0.0315(17) 0.0298(18) 0.0093(13) 0.0072(14) 0.0012(14)
C40 0.0346(19) 0.042(2) 0.044(2) 0.0136(16) 0.0010(16) 0.0087(15)
C41 0.0245(17) 0.047(2) 0.044(2) 0.0092(16) 0.0036(15) 0.0025(15)
C42 0.0269(16) 0.0297(16) 0.0328(18) 0.0046(13) 0.0074(13) -0.0041(13)
C43 0.0261(15) 0.0212(14) 0.0210(15) 0.0032(11) 0.0049(12) -0.0001(11)
C44 0.0293(17) 0.0302(16) 0.0346(18) 0.0038(13) 0.0053(14) 0.0026(13)
C45 0.0219(17) 0.056(2) 0.044(2) 0.0080(18) 0.0030(15) -0.0015(15)
C46 0.042(2) 0.052(2) 0.035(2) 0.0065(17) -0.0065(16) -0.0220(18)
C47 0.052(2) 0.0337(18) 0.0329(19) -0.0024(14) -0.0037(16) -0.0120(16)
C48 0.0372(18) 0.0279(16) 0.0258(17) -0.0017(12) 0.0048(14) 0.0025(13)
C49 0.0305(16) 0.0194(13) 0.0181(14) 0.0015(11) 0.0101(12) 0.0057(11)
C50 0.0350(18) 0.0323(16) 0.0211(15) -0.0019(12) 0.0089(13) 0.0084(13)
C51 0.043(2) 0.047(2) 0.0203(16) 0.0031(14) 0.0049(14) 0.0143(16)
C52 0.065(3) 0.0359(19) 0.0254(18) 0.0107(14) 0.0183(17) 0.0150(17)
C53 0.052(2) 0.0238(15) 0.039(2) 0.0043(13) 0.0278(17) 0.0001(14)
C54 0.0333(17) 0.0200(14) 0.0308(17) -0.0007(12) 0.0143(13) 0.0036(12)
C55 0.0341(19) 0.0297(17) 0.050(2) -0.0002(15) 0.0051(16) -0.0060(14)
C56 0.0327(18) 0.044(2) 0.034(2) -0.0047(15) -0.0004(15) -0.0027(15)
C57 0.048(2) 0.0320(18) 0.048(2) -0.0107(16) 0.0273(18) 0.0046(16)
C58A 0.036(4) 0.041(3) 0.023(3) -0.006(2) 0.015(3) 0.008(3)
C58B 0.025(5) 0.042(5) 0.027(5) -0.007(4) 0.009(4) 0.007(4)
C59 0.055(2) 0.041(2) 0.0317(19) -0.0020(15) 0.0281(17) -0.0008(17)
C60 0.0274(16) 0.0230(15) 0.0347(18) -0.0025(12) 0.0075(13) 0.0008(12)

loop_
_atom_type_symbol
_atom_type_description
_atom_type_scat_dispersion_real
_atom_type_scat_dispersion_imag
_atom_type_scat_source
C C 0.0033 0.0016 'International Tables Vol C Tables 4.2.6.8 and 6.1.1.4'
H H 0.0000 0.0000 'International Tables Vol C Tables 4.2.6.8 and 6.1.1.4'
N N 0.0061 0.0033 'International Tables Vol C Tables 4.2.6.8 and 6.1.1.4'
O O 0.0106 0.0060 'International Tables Vol C Tables 4.2.6.8 and 6.1.1.4'
F F 0.0171 0.0103 'International Tables Vol C Tables 4.2.6.8 and 6.1.1.4'
P P 0.1023 0.0942 'International Tables Vol C Tables 4.2.6.8 and 6.1.1.4'
S S 0.1246 0.1234 'International Tables Vol C Tables 4.2.6.8 and 6.1.1.4'
Pd Pd -0.9988 1.0072 'International Tables Vol C Tables 4.2.6.8 and 6.1.1.4'

loop_
_geom_angle_atom_site_label_1
_geom_angle_atom_site_label_2
_geom_angle_atom_site_label_3
_geom_angle
N1 Pd1 C27 168.71(11)
N1 Pd1 C28A 132.10(14)
C27 Pd1 C28A 38.00(15)
N1 Pd1 C28B 129.6(3)
C27 Pd1 C28B 39.9(3)
C28A Pd1 C28B 34.0(3)
N1 Pd1 C29 101.25(11)
C27 Pd1 C29 67.47(13)
C28A Pd1 C29 36.80(16)
C28B Pd1 C29 34.6(3)
N1 Pd1 P1 95.11(7)
C27 Pd1 P1 96.15(9)
C28A Pd1 P1 128.80(14)
C28B Pd1 P1 130.3(3)
C29 Pd1 P1 163.59(9)
C6 P1 C13 103.10(13)
C6 P1 C7 106.31(13)
C13 P1 C7 104.24(13)
C6 P1 Pd1 110.73(10)
C13 P1 Pd1 113.80(10)
C7 P1 Pd1 117.41(10)
N1 C1 C2 128.2(3)
C1 N1 C19 117.2(2)
C1 N1 Pd1 129.4(2)
C19 N1 Pd1 113.36(18)
S1A O1 S1B 32.21(12)
O2 S1A O1 123.5(3)
O2 S1A C30A 112.1(3)
O1 S1A C30A 117.2(3)
C30B S1B O3B 65.4(5)
C30B S1B O2 131.4(4)
O3B S1B O2 111.0(4)
C30B S1B O1 115.0(4)
O3B S1B O1 119.9(5)
O2 S1B O1 108.0(2)
C30B S1B F2B 47.0(5)
O3B S1B F2B 22.1(5)
O2 S1B F2B 130.9(4)
O1 S1B F2B 112.6(4)
C6 C2 C1 130.5(3)
C6 C2 C3 112.1(3)
C1 C2 C3 117.3(2)
N2 Pd2 C57 167.61(12)
N2 Pd2 C58B 129.3(3)
C57 Pd2 C58B 39.0(3)
N2 Pd2 C58A 132.10(17)
C57 Pd2 C58A 36.47(18)
C58B Pd2 C58A 28.2(3)
N2 Pd2 C59 99.93(12)
C57 Pd2 C59 67.68(14)
C58B Pd2 C59 33.1(3)
C58A Pd2 C59 36.74(18)
N2 Pd2 P2 93.82(7)
C57 Pd2 P2 98.57(10)
C58B Pd2 P2 134.2(2)
C58A Pd2 P2 130.45(16)
C59 Pd2 P2 166.25(10)
C36 P2 C43 103.46(14)
C36 P2 C37 105.15(14)
C43 P2 C37 103.52(13)
C36 P2 Pd2 110.10(10)
C43 P2 Pd2 113.93(10)
C37 P2 Pd2 119.20(10)
C31 N2 C49 116.4(2)
C31 N2 Pd2 129.9(2)
C49 N2 Pd2 113.66(17)
S1A O2 S1B 33.67(12)
O6 S2 O4 115.36(14)
O6 S2 O5 115.13(15)
O4 S2 O5 115.28(15)
O6 S2 C60 103.16(15)
O4 S2 C60 102.87(14)
O5 S2 C60 102.29(14)
O3B F2B C30B 86.2(12)
O3B F2B S1B 46.9(11)
C30B F2B S1B 45.7(4)
C2 C3 C4 102.9(2)
F2B O3B S1B 111.0(16)
F2B O3B C30B 64.1(12)
S1B O3B C30B 53.4(4)
C3 C4 C5 105.5(2)
C6 C5 C4 102.9(2)
C2 C6 C5 110.3(2)
C2 C6 P1 125.6(2)
C5 C6 P1 124.1(2)
C12 C7 C8 119.1(3)
C12 C7 P1 119.1(2)
C8 C7 P1 121.8(2)
C9 C8 C7 120.7(3)
C8 C9 C10 119.8(3)
C11 C10 C9 120.2(3)
C10 C11 C12 119.8(3)
C11 C12 C7 120.5(3)
C14 C13 C18 119.6(3)
C14 C13 P1 120.5(2)
C18 C13 P1 119.7(2)
C13 C14 C15 119.5(3)
C16 C15 C14 120.5(3)
C15 C16 C17 120.3(3)
C16 C17 C18 119.9(3)
C17 C18 C13 120.2(3)
C20 C19 C24 122.9(3)
C20 C19 N1 118.9(3)
C24 C19 N1 118.0(3)
C19 C20 C21 117.3(3)
C19 C20 C25 120.8(3)
C21 C20 C25 121.9(3)
C22 C21 C20 121.0(3)
C21 C22 C23 120.6(3)
C22 C23 C24 120.9(4)
C23 C24 C19 117.1(3)
C23 C24 C26 121.0(3)
C19 C24 C26 121.9(3)
C28A C27 C28B 53.1(5)
C28A C27 Pd1 73.9(2)
C28B C27 Pd1 74.0(4)
C29 C28A C27 119.7(5)
C29 C28A Pd1 73.9(2)
C27 C28A Pd1 68.1(2)
C29 C28B C27 119.0(9)
C29 C28B Pd1 73.7(5)
C27 C28B Pd1 66.1(5)
C28B C29 C28A 56.4(6)
C28B C29 Pd1 71.7(5)
C28A C29 Pd1 69.3(2)
F2A C30A F1A 107.5(6)
F2A C30A F3A 106.1(6)
F1A C30A F3A 106.2(7)
F2A C30A S1A 88.0(4)
F1A C30A S1A 124.4(6)
F3A C30A S1A 120.4(5)
S1B C30B F2B 87.3(6)
S1B C30B F1B 125.7(7)
F2B C30B F1B 108.1(8)
S1B C30B F3B 119.0(6)
F2B C30B F3B 109.5(8)
F1B C30B F3B 104.6(7)
S1B C30B O3B 61.2(4)
F2B C30B O3B 29.7(4)
F1B C30B O3B 133.7(8)
F3B C30B O3B 108.3(8)
N2 C31 C32 127.2(3)
C36 C32 C31 129.7(3)
C36 C32 C33 112.1(3)
C31 C32 C33 117.8(3)
C32 C33 C34 102.7(3)
C35 C34 C33 105.6(3)
C36 C35 C34 103.1(2)
C32 C36 C35 110.4(3)
C32 C36 P2 125.6(2)
C35 C36 P2 124.0(2)
C42 C37 C38 118.9(3)
C42 C37 P2 120.0(2)
C38 C37 P2 121.1(2)
C39 C38 C37 120.5(3)
C38 C39 C40 119.9(3)
C39 C40 C41 119.9(3)
C42 C41 C40 120.2(3)
C41 C42 C37 120.6(3)
C44 C43 C48 119.3(3)
C44 C43 P2 121.3(2)
C48 C43 P2 119.4(2)
C43 C44 C45 119.4(3)
C46 C45 C44 120.7(3)
C45 C46 C47 120.2(3)
C46 C47 C48 119.8(3)
C47 C48 C43 120.7(3)
C54 C49 C50 122.9(3)
C54 C49 N2 120.4(3)
C50 C49 N2 116.6(3)
C51 C50 C49 117.3(3)
C51 C50 C56 121.1(3)
C49 C50 C56 121.6(3)
C52 C51 C50 121.5(3)
C51 C52 C53 120.2(3)
C52 C53 C54 121.4(3)
C49 C54 C53 116.7(3)
C49 C54 C55 121.7(3)
C53 C54 C55 121.5(3)
C58A C57 C58B 44.7(4)
C58A C57 Pd2 74.2(3)
C58B C57 Pd2 72.5(3)
C57 C58A C59 124.8(5)
C57 C58A Pd2 69.3(3)
C59 C58A Pd2 73.8(3)
C59 C58B C57 128.9(8)
C59 C58B Pd2 76.2(4)
C57 C58B Pd2 68.5(3)
C58B C59 C58A 46.8(5)
C58B C59 Pd2 70.8(4)
C58A C59 Pd2 69.5(2)
F5 C60 F6 107.2(3)
F5 C60 F4 107.3(2)
F6 C60 F4 107.1(3)
F5 C60 S2 112.1(2)
F6 C60 S2 111.9(2)
F4 C60 S2 111.0(2)

loop_
_geom_bond_atom_site_label_1
_geom_bond_atom_site_label_2
_geom_bond_distance
Pd1 N1 2.101(2)
Pd1 C27 2.104(3)
Pd1 C28A 2.178(4)
Pd1 C28B 2.211(11)
Pd1 C29 2.236(3)
Pd1 P1 2.2680(8)
P1 C6 1.799(3)
P1 C13 1.822(3)
P1 C7 1.826(3)
C1 N1 1.275(4)
C1 C2 1.458(4)
N1 C19 1.453(4)
O1 S1A 1.372(4)
O1 S1B 1.515(4)
S1A O2 1.345(3)
S1A C30A 1.772(7)
S1B C30B 1.279(7)
S1B O3B 1.395(9)
S1B O2 1.443(3)
S1B F2B 1.783(8)
F1A C30A 1.336(11)
F1B C30B 1.360(12)
C2 C6 1.346(4)
C2 C3 1.513(4)
Pd2 N2 2.101(2)
Pd2 C57 2.101(3)
Pd2 C58B 2.154(8)
Pd2 C58A 2.161(5)
Pd2 C59 2.215(3)
Pd2 P2 2.2691(8)
P2 C36 1.802(3)
P2 C43 1.821(3)
P2 C37 1.822(3)
N2 C31 1.274(4)
N2 C49 1.452(4)
S2 O6 1.436(2)
S2 O4 1.439(2)
S2 O5 1.439(2)
S2 C60 1.828(3)
F2A C30A 1.328(8)
F2B O3B 0.718(9)
F2B C30B 1.305(11)
C3 C4 1.528(4)
F3A C30A 1.345(9)
F3B C30B 1.366(10)
O3B C30B 1.448(12)
C4 C5 1.541(4)
F4 C60 1.337(4)
C5 C6 1.516(4)
F5 C60 1.334(4)
F6 C60 1.336(4)
C7 C12 1.389(4)
C7 C8 1.389(4)
C8 C9 1.380(4)
C9 C10 1.389(5)
C10 C11 1.380(5)
C11 C12 1.388(4)
C13 C14 1.393(4)
C13 C18 1.396(4)
C14 C15 1.393(4)
C15 C16 1.378(4)
C16 C17 1.380(5)
C17 C18 1.388(5)
C19 C20 1.391(4)
C19 C24 1.400(4)
C20 C21 1.396(5)
C20 C25 1.507(5)
C21 C22 1.374(6)
C22 C23 1.376(6)
C23 C24 1.396(5)
C24 C26 1.505(5)
C27 C28A 1.396(6)
C27 C28B 1.476(13)
C28A C29 1.394(6)
C28B C29 1.323(12)
C31 C32 1.469(4)
C32 C36 1.348(4)
C32 C33 1.511(4)
C33 C34 1.542(5)
C34 C35 1.533(5)
C35 C36 1.527(4)
C37 C42 1.397(4)
C37 C38 1.398(4)
C38 C39 1.385(4)
C39 C40 1.389(5)
C40 C41 1.390(5)
C41 C42 1.377(5)
C43 C44 1.386(4)
C43 C48 1.396(4)
C44 C45 1.398(5)
C45 C46 1.373(6)
C46 C47 1.378(6)
C47 C48 1.382(5)
C49 C54 1.391(4)
C49 C50 1.407(4)
C50 C51 1.389(5)
C50 C56 1.503(5)
C51 C52 1.368(5)
C52 C53 1.380(5)
C53 C54 1.403(5)
C54 C55 1.504(5)
C57 C58A 1.335(7)
C57 C58B 1.421(10)
C58A C59 1.380(7)
C58B C59 1.244(9)
